data_1547876
loop_
_publ_author_name
'Mondal, Ramij R.'
'Khamarui, Saikat'
'Maiti, Dilip K.'

_publ_section_title
;
 Photocatalytic Generation of Nitrenes for Rapid Diaziridination.
;
_journal_issue 21
_journal_name_full 'Organic letters'
_journal_page_first 5964
_journal_page_last 5967
_journal_paper_doi 10.1021/acs.orglett.7b02844
_journal_volume 19
_journal_year 2017
_chemical_formula_moiety 'C15 H14 N4 O4'
_chemical_formula_sum 'C15 H14 N4 O4'
_chemical_formula_weight 314.30
_chemical_name_systematic
; 
 ? 
;
_space_group_IT_number 14
_symmetry_cell_setting monoclinic
_symmetry_space_group_name_Hall '-P 2yn'
_symmetry_space_group_name_H-M 'P 1 21/n 1'
_atom_sites_solution_hydrogens geom
_atom_sites_solution_primary direct
_atom_sites_solution_secondary difmap
_audit_creation_method SHELXL-97
_cell_angle_alpha 90.00
_cell_angle_beta 100.16(2)
_cell_angle_gamma 90.00
_cell_formula_units_Z 4
_cell_length_a 8.006(14)
_cell_length_b 12.99(2)
_cell_length_c 14.70(2)
_cell_measurement_reflns_used 882
_cell_measurement_temperature 296(2)
_cell_measurement_theta_max 20.51
_cell_measurement_theta_min 2.72
_cell_volume 1505(4)
_computing_structure_refinement 'SHELXL-97 (Sheldrick, 2008)'
_computing_structure_solution 'SHELXS-97 (Sheldrick, 2008)'
_diffrn_ambient_temperature 296(2)
_diffrn_measured_fraction_theta_full 0.966
_diffrn_measured_fraction_theta_max 0.966
_diffrn_measurement_device_type 'Bruker APEX-II CCD'
_diffrn_radiation_monochromator graphite
_diffrn_radiation_source 'fine-focus sealed tube'
_diffrn_radiation_type MoK\a
_diffrn_radiation_wavelength 0.71073
_diffrn_reflns_av_R_equivalents 0.0513
_diffrn_reflns_av_sigmaI/netI 0.0425
_diffrn_reflns_limit_h_max 8
_diffrn_reflns_limit_h_min -8
_diffrn_reflns_limit_k_max 13
_diffrn_reflns_limit_k_min -13
_diffrn_reflns_limit_l_max 15
_diffrn_reflns_limit_l_min -13
_diffrn_reflns_number 5418
_diffrn_reflns_theta_full 30.60
_diffrn_reflns_theta_max 30.60
_diffrn_reflns_theta_min 2.11
_exptl_absorpt_coefficient_mu 0.104
_exptl_absorpt_correction_T_max 0.9697
_exptl_absorpt_correction_T_min 0.9448
_exptl_absorpt_correction_type multi-scan
_exptl_crystal_colour colorless
_exptl_crystal_density_diffrn 1.387
_exptl_crystal_density_method 'not measured'
_exptl_crystal_description prismatic
_exptl_crystal_F_000 600
_exptl_crystal_size_max 0.88
_exptl_crystal_size_mid 0.70
_exptl_crystal_size_min 0.45
_refine_diff_density_max 0.143
_refine_diff_density_min -0.244
_refine_diff_density_rms 0.055
_refine_ls_extinction_method none
_refine_ls_goodness_of_fit_ref 0.863
_refine_ls_hydrogen_treatment mixed
_refine_ls_matrix_type full
_refine_ls_number_parameters 208
_refine_ls_number_reflns 1864
_refine_ls_number_restraints 0
_refine_ls_restrained_S_all 0.863
_refine_ls_R_factor_all 0.0780
_refine_ls_R_factor_gt 0.0506
_refine_ls_shift/su_max 0.050
_refine_ls_shift/su_mean 0.000
_refine_ls_structure_factor_coef Fsqd
_refine_ls_weighting_details 'calc w=1/[\s^2^(Fo^2^)+(0.1143P)^2^+0.0000P] where P=(Fo^2^+2Fc^2^)/3'
_refine_ls_weighting_scheme calc
_refine_ls_wR_factor_gt 0.1306
_refine_ls_wR_factor_ref 0.1549
_reflns_number_gt 1221
_reflns_number_total 1864
_reflns_threshold_expression >2sigma(I)
_cod_data_source_file ol7b02844_si_002.cif
_cod_data_source_block rrm8_0m
_cod_depositor_comments
;
The following automatic conversions were performed:

'_symmetry_cell_setting' value 'Monoclinic' changed to 'monoclinic'
according to
/home/data/users/saulius/crontab/automatic-downloads/current/ACS/lib/dictionaries/cif_core.dic
dictionary named 'cif_core.dic' version 2.4.2 from 2011-04-26.

Automatic conversion script
Id: cif_fix_values 4973 2017-02-22 13:04:09Z antanas 
;
_cod_original_cell_volume 1504(5)
_cod_original_sg_symbol_H-M P2(1)/n
_cod_database_code 1547876

loop_
_symmetry_equiv_pos_as_xyz
'x, y, z'
'-x+1/2, y+1/2, -z+1/2'
'-x, -y, -z'
'x-1/2, -y-1/2, z-1/2'

loop_
_atom_site_label
_atom_site_type_symbol
_atom_site_fract_x
_atom_site_fract_y
_atom_site_fract_z
_atom_site_U_iso_or_equiv
_atom_site_adp_type
_atom_site_occupancy
_atom_site_symmetry_multiplicity
_atom_site_calc_flag
_atom_site_refinement_flags
O2 O 0.0514(3) 0.13149(17) 0.20983(17) 0.0781(8) Uani 1 1 d .
O3 O 0.4559(3) 0.1690(2) -0.1742(2) 0.0951(9) Uani 1 1 d .
O4 O 0.5778(3) 0.2852(2) -0.0796(2) 0.1079(11) Uani 1 1 d .
N3 N 0.2138(3) 0.05287(15) 0.05097(17) 0.0455(7) Uani 1 1 d .
N2 N 0.2899(3) 0.06399(15) -0.03410(16) 0.0467(7) Uani 1 1 d .
O1 O -0.0651(3) 0.25658(18) 0.12443(18) 0.0789(8) Uani 1 1 d .
N4 N 0.0594(3) 0.2099(2) 0.16449(19) 0.0558(7) Uani 1 1 d .
C15 C 0.2278(3) 0.25278(18) 0.15952(19) 0.0442(8) Uani 1 1 d .
C10 C 0.3618(3) 0.18902(19) 0.14706(19) 0.0428(7) Uani 1 1 d .
C9 C 0.3459(4) 0.07426(19) 0.1318(2) 0.0499(8) Uani 1 1 d .
H9A H 0.4535 0.0463 0.1218 0.060 Uiso 1 1 calc R
H9B H 0.3164 0.0415 0.1862 0.060 Uiso 1 1 calc R
C7 C 0.1585(4) 0.1012(2) -0.1098(2) 0.0563(8) Uani 1 1 d .
H7A H 0.0497 0.0721 -0.1034 0.068 Uiso 1 1 calc R
H7B H 0.1851 0.0785 -0.1685 0.068 Uiso 1 1 calc R
C2 C 0.1472(4) 0.2170(2) -0.1091(2) 0.0499(8) Uani 1 1 d .
C1 C 0.2831(4) 0.2825(2) -0.1113(2) 0.0597(9) Uani 1 1 d .
N1 N 0.4520(4) 0.2419(3) -0.1219(3) 0.0779(10) Uani 1 1 d .
C3 C -0.0036(4) 0.2640(2) -0.1015(2) 0.0583(9) Uani 1 1 d .
H3 H -0.0982 0.2232 -0.0992 0.070 Uiso 1 1 calc R
C4 C -0.0194(4) 0.3696(3) -0.0970(3) 0.0738(10) Uani 1 1 d .
H4 H -0.1242 0.3986 -0.0934 0.089 Uiso 1 1 calc R
C5 C 0.1178(5) 0.4316(3) -0.0979(3) 0.0890(13) Uani 1 1 d .
H5 H 0.1071 0.5027 -0.0947 0.107 Uiso 1 1 calc R
C6 C 0.2719(4) 0.3878(2) -0.1036(3) 0.0831(12) Uani 1 1 d .
H6 H 0.3675 0.4289 -0.1023 0.100 Uiso 1 1 calc R
C8 C 0.2519(3) -0.0361(2) -0.00079(18) 0.0533(9) Uani 1 1 d .
H8A H 0.1571 -0.0735 -0.0360 0.064 Uiso 1 1 calc R
H8B H 0.3468 -0.0790 0.0266 0.064 Uiso 1 1 calc R
C14 C 0.2435(4) 0.35828(19) 0.1677(2) 0.0574(9) Uani 1 1 d .
H14 H 0.1508 0.3986 0.1750 0.069 Uiso 1 1 calc R
C13 C 0.3984(4) 0.4031(2) 0.1649(2) 0.0637(10) Uani 1 1 d .
H13 H 0.4118 0.4740 0.1718 0.076 Uiso 1 1 calc R
C12 C 0.5319(4) 0.3432(2) 0.1521(2) 0.0647(10) Uani 1 1 d .
H12 H 0.6361 0.3735 0.1494 0.078 Uiso 1 1 calc R
C11 C 0.5137(4) 0.2381(2) 0.1430(2) 0.0537(9) Uani 1 1 d .
H11 H 0.6065 0.1988 0.1339 0.064 Uiso 1 1 calc R

loop_
_atom_site_aniso_label
_atom_site_aniso_U_11
_atom_site_aniso_U_22
_atom_site_aniso_U_33
_atom_site_aniso_U_23
_atom_site_aniso_U_13
_atom_site_aniso_U_12
O2 0.0919(18) 0.0675(14) 0.0864(19) -0.0023(13) 0.0471(15) -0.0168(12)
O3 0.099(2) 0.1028(19) 0.099(2) 0.0355(17) 0.0602(18) 0.0351(16)
O4 0.0514(17) 0.145(2) 0.130(3) 0.039(2) 0.0237(18) 0.0041(16)
N3 0.0466(15) 0.0440(13) 0.0478(16) -0.0021(11) 0.0140(13) -0.0031(10)
N2 0.0485(15) 0.0476(13) 0.0454(17) 0.0010(11) 0.0126(13) 0.0034(10)
O1 0.0443(14) 0.0996(17) 0.092(2) -0.0104(14) 0.0109(14) -0.0001(12)
N4 0.0518(18) 0.0661(16) 0.053(2) -0.0179(14) 0.0194(15) -0.0065(14)
C15 0.0388(17) 0.0544(16) 0.039(2) -0.0032(13) 0.0073(14) -0.0029(13)
C10 0.0451(18) 0.0492(15) 0.0322(19) -0.0026(12) 0.0015(14) 0.0019(13)
C9 0.0530(18) 0.0504(15) 0.044(2) 0.0030(13) 0.0036(16) 0.0080(13)
C7 0.060(2) 0.0626(18) 0.045(2) 0.0003(14) 0.0047(17) 0.0032(15)
C2 0.0457(19) 0.0653(18) 0.039(2) 0.0137(14) 0.0081(15) 0.0079(15)
C1 0.0458(19) 0.069(2) 0.067(3) 0.0257(16) 0.0177(17) 0.0158(16)
N1 0.060(2) 0.092(2) 0.088(3) 0.045(2) 0.032(2) 0.0170(18)
C3 0.0455(19) 0.072(2) 0.058(2) 0.0097(16) 0.0090(17) 0.0062(15)
C4 0.054(2) 0.081(2) 0.088(3) 0.0182(19) 0.020(2) 0.0233(18)
C5 0.082(3) 0.0565(19) 0.130(4) 0.025(2) 0.022(3) 0.015(2)
C6 0.058(2) 0.067(2) 0.125(4) 0.033(2) 0.019(2) 0.0037(17)
C8 0.061(2) 0.0425(15) 0.056(2) -0.0066(13) 0.0117(18) -0.0008(13)
C14 0.053(2) 0.0524(17) 0.066(2) -0.0125(15) 0.0073(17) 0.0008(14)
C13 0.065(2) 0.0506(17) 0.075(3) -0.0113(15) 0.0104(19) -0.0108(16)
C12 0.051(2) 0.066(2) 0.077(3) -0.0130(17) 0.0118(18) -0.0197(16)
C11 0.0422(18) 0.0691(19) 0.050(2) -0.0079(15) 0.0091(16) -0.0020(14)

loop_
_atom_type_symbol
_atom_type_description
_atom_type_scat_dispersion_real
_atom_type_scat_dispersion_imag
_atom_type_scat_source
C C 0.0033 0.0016 'International Tables Vol C Tables 4.2.6.8 and 6.1.1.4'
H H 0.0000 0.0000 'International Tables Vol C Tables 4.2.6.8 and 6.1.1.4'
N N 0.0061 0.0033 'International Tables Vol C Tables 4.2.6.8 and 6.1.1.4'
O O 0.0106 0.0060 'International Tables Vol C Tables 4.2.6.8 and 6.1.1.4'

loop_
_geom_angle_atom_site_label_1
_geom_angle_atom_site_label_2
_geom_angle_atom_site_label_3
_geom_angle
C8 N3 C9 112.8(2)
C8 N3 N2 58.73(17)
C9 N3 N2 108.5(2)
C8 N2 C7 112.8(2)
C8 N2 N3 59.04(15)
C7 N2 N3 108.8(2)
O2 N4 O1 123.9(3)
O2 N4 C15 118.5(3)
O1 N4 C15 117.6(3)
C14 C15 C10 122.8(3)
C14 C15 N4 116.2(2)
C10 C15 N4 121.0(3)
C11 C10 C15 115.8(3)
C11 C10 C9 120.0(3)
C15 C10 C9 124.0(3)
N3 C9 C10 109.7(2)
N3 C9 H9A 109.7
C10 C9 H9A 109.7
N3 C9 H9B 109.7
C10 C9 H9B 109.7
H9A C9 H9B 108.2
N2 C7 C2 111.0(2)
N2 C7 H7A 109.4
C2 C7 H7A 109.4
N2 C7 H7B 109.4
C2 C7 H7B 109.4
H7A C7 H7B 108.0
C3 C2 C1 115.7(3)
C3 C2 C7 119.9(3)
C1 C2 C7 124.3(3)
C6 C1 C2 123.0(3)
C6 C1 N1 115.8(3)
C2 C1 N1 121.2(3)
O4 N1 O3 124.4(3)
O4 N1 C1 117.8(4)
O3 N1 C1 117.7(3)
C4 C3 C2 122.3(3)
C4 C3 H3 118.9
C2 C3 H3 118.9
C5 C4 C3 120.4(3)
C5 C4 H4 119.8
C3 C4 H4 119.8
C4 C5 C6 119.3(3)
C4 C5 H5 120.3
C6 C5 H5 120.3
C5 C6 C1 119.2(3)
C5 C6 H6 120.4
C1 C6 H6 120.4
N3 C8 N2 62.2(2)
N3 C8 H8A 117.5
N2 C8 H8A 117.5
N3 C8 H8B 117.5
N2 C8 H8B 117.5
H8A C8 H8B 114.6
C13 C14 C15 119.1(3)
C13 C14 H14 120.4
C15 C14 H14 120.4
C12 C13 C14 119.7(3)
C12 C13 H13 120.2
C14 C13 H13 120.2
C13 C12 C11 120.6(3)
C13 C12 H12 119.7
C11 C12 H12 119.7
C12 C11 C10 122.1(3)
C12 C11 H11 119.0
C10 C11 H11 119.0

loop_
_geom_bond_atom_site_label_1
_geom_bond_atom_site_label_2
_geom_bond_distance
O2 N4 1.225(3)
O3 N1 1.224(4)
O4 N1 1.223(4)
N3 C8 1.445(4)
N3 C9 1.471(4)
N3 N2 1.491(4)
N2 C8 1.441(4)
N2 C7 1.472(4)
O1 N4 1.225(3)
N4 C15 1.472(4)
C15 C14 1.379(4)
C15 C10 1.393(4)
C10 C11 1.383(4)
C10 C9 1.509(4)
C9 H9A 0.9700
C9 H9B 0.9700
C7 C2 1.506(4)
C7 H7A 0.9700
C7 H7B 0.9700
C2 C3 1.375(4)
C2 C1 1.386(4)
C1 C6 1.377(5)
C1 N1 1.485(5)
C3 C4 1.379(5)
C3 H3 0.9300
C4 C5 1.364(5)
C4 H4 0.9300
C5 C6 1.374(5)
C5 H5 0.9300
C6 H6 0.9300
C8 H8A 0.9700
C8 H8B 0.9700
C14 C13 1.377(4)
C14 H14 0.9300
C13 C12 1.362(4)
C13 H13 0.9300
C12 C11 1.376(4)
C12 H12 0.9300
C11 H11 0.9300
